data_7212903
loop_
_publ_author_name
'Clayden, Jonathan'
'Hennecke, Ulrich'
'Vincent, Mark A.'
'Hillier, Ian H.'
'Helliwell, Madeleine'

_publ_section_title
;
 The origin of the conformational preference of N,N'-diaryl-N,N'-dimethyl
 ureas.
;
_journal_issue 45
_journal_name_full 'Physical chemistry chemical physics : PCCP'
_journal_page_first 15056
_journal_page_last 15064
_journal_paper_doi 10.1039/c0cp00571a
_journal_volume 12
_journal_year 2010
_chemical_formula_sum 'C19 H23 Cl N2 O'
_chemical_formula_weight 330.84
_chemical_name_systematic
;
?
;
_space_group_IT_number 19
_symmetry_cell_setting orthorhombic
_symmetry_space_group_name_Hall 'P 2ac 2ab'
_symmetry_space_group_name_H-M 'P 21 21 21'
_atom_sites_solution_hydrogens geom
_atom_sites_solution_primary direct
_atom_sites_solution_secondary difmap
_audit_creation_method SHELXL-97
_cell_angle_alpha 90.00
_cell_angle_beta 90.00
_cell_angle_gamma 90.00
_cell_formula_units_Z 4
_cell_length_a 8.9347(16)
_cell_length_b 12.250(2)
_cell_length_c 16.332(3)
_cell_measurement_reflns_used 773
_cell_measurement_temperature 100(2)
_cell_measurement_theta_max 22.25
_cell_measurement_theta_min 3.00
_cell_volume 1787.5(5)
_computing_cell_refinement 'Bruker SMART'
_computing_data_collection 'Bruker SMART'
_computing_data_reduction 'Bruker SAINT'
_computing_molecular_graphics 'Bruker SHELXTL'
_computing_publication_material 'Bruker SHELXTL'
_computing_structure_refinement 'SHELXL-97 (Sheldrick, 1997)'
_computing_structure_solution 'SHELXS-97 (Sheldrick, 1990)'
_diffrn_ambient_temperature 100(2)
_diffrn_measured_fraction_theta_full 0.999
_diffrn_measured_fraction_theta_max 0.999
_diffrn_measurement_device_type 'CCD area detector'
_diffrn_measurement_method 'phi and omega scans'
_diffrn_radiation_monochromator graphite
_diffrn_radiation_source 'fine-focus sealed tube'
_diffrn_radiation_type MoK\a
_diffrn_radiation_wavelength 0.71073
_diffrn_reflns_av_R_equivalents 0.0534
_diffrn_reflns_av_sigmaI/netI 0.0511
_diffrn_reflns_limit_h_max 10
_diffrn_reflns_limit_h_min -10
_diffrn_reflns_limit_k_max 14
_diffrn_reflns_limit_k_min -14
_diffrn_reflns_limit_l_max 12
_diffrn_reflns_limit_l_min -19
_diffrn_reflns_number 9355
_diffrn_reflns_theta_full 25.02
_diffrn_reflns_theta_max 25.02
_diffrn_reflns_theta_min 2.08
_exptl_absorpt_coefficient_mu 0.220
_exptl_absorpt_correction_type none
_exptl_crystal_colour colourless
_exptl_crystal_density_diffrn 1.229
_exptl_crystal_density_method 'not measured'
_exptl_crystal_description plate
_exptl_crystal_F_000 704
_exptl_crystal_size_max 0.50
_exptl_crystal_size_mid 0.40
_exptl_crystal_size_min 0.35
_refine_diff_density_max 0.241
_refine_diff_density_min -0.139
_refine_diff_density_rms 0.036
_refine_ls_abs_structure_details 'Flack H D (1983), Acta Cryst. A39, 876-881'
_refine_ls_abs_structure_Flack 0.60(7)
_refine_ls_extinction_method none
_refine_ls_goodness_of_fit_ref 1.059
_refine_ls_hydrogen_treatment constr
_refine_ls_matrix_type full
_refine_ls_number_parameters 214
_refine_ls_number_reflns 3151
_refine_ls_number_restraints 0
_refine_ls_restrained_S_all 1.059
_refine_ls_R_factor_all 0.0462
_refine_ls_R_factor_gt 0.0404
_refine_ls_shift/su_max 0.000
_refine_ls_shift/su_mean 0.000
_refine_ls_structure_factor_coef Fsqd
_refine_ls_weighting_details 'calc w=1/[\s^2^(Fo^2^)+(0.0418P)^2^+0.1070P] where P=(Fo^2^+2Fc^2^)/3'
_refine_ls_weighting_scheme calc
_refine_ls_wR_factor_gt 0.0929
_refine_ls_wR_factor_ref 0.0949
_reflns_number_gt 2788
_reflns_number_total 3151
_reflns_threshold_expression >2sigma(I)
_cod_data_source_file c0cp00571a.txt
_cod_data_source_block s2742bm
_cod_depositor_comments
;
The following automatic conversions were performed:

'_symmetry_cell_setting' value 'Orthorhombic' changed to
'orthorhombic' according to
/home/saulius/struct/CIF-dictionaries/cif_core.dic dictionary named
'cif_core.dic' version 2.4.2 from 2011-04-26.

Automatic conversion script
Id: cif_fix_values 1891 2012-01-12 08:04:46Z andrius 
;
_cod_original_cell_volume 1787.5(6)
_cod_original_sg_symbol_H-M P2(1)2(1)2(1)
_cod_database_code 7212903

loop_
_symmetry_equiv_pos_as_xyz
'x, y, z'
'-x+1/2, -y, z+1/2'
'-x, y+1/2, -z+1/2'
'x+1/2, -y+1/2, -z'

loop_
_atom_site_label
_atom_site_type_symbol
_atom_site_fract_x
_atom_site_fract_y
_atom_site_fract_z
_atom_site_U_iso_or_equiv
_atom_site_adp_type
_atom_site_occupancy
_atom_site_symmetry_multiplicity
_atom_site_calc_flag
_atom_site_refinement_flags
Cl1 Cl 1.22850(7) 0.97909(6) 0.48072(5) 0.0525(2) Uani 1 1 d .
O1 O 0.50948(18) 0.73089(17) 0.67829(11) 0.0501(5) Uani 1 1 d .
N1 N 0.6747(2) 0.87209(16) 0.66356(13) 0.0401(5) Uani 1 1 d .
N2 N 0.7467(2) 0.70704(14) 0.72266(11) 0.0282(4) Uani 1 1 d .
C1 C 0.8111(3) 0.89561(17) 0.62094(13) 0.0288(5) Uani 1 1 d .
C2 C 0.8942(3) 0.98657(19) 0.64229(14) 0.0396(6) Uani 1 1 d .
H2 H 0.8630 1.0315 0.6865 0.048 Uiso 1 1 calc R
C3 C 1.0222(3) 1.01181(19) 0.59940(15) 0.0403(6) Uani 1 1 d .
H3 H 1.0799 1.0740 0.6140 0.048 Uiso 1 1 calc R
C4 C 1.0659(3) 0.94644(19) 0.53529(15) 0.0325(6) Uani 1 1 d .
C5 C 0.9840(2) 0.85712(17) 0.51207(15) 0.0298(5) Uani 1 1 d .
H5 H 1.0152 0.8130 0.4674 0.036 Uiso 1 1 calc R
C6 C 0.8549(2) 0.83257(18) 0.55506(13) 0.0269(5) Uani 1 1 d .
H6 H 0.7958 0.7717 0.5391 0.032 Uiso 1 1 calc R
C7 C 0.5480(3) 0.9403(3) 0.6379(2) 0.0753(11) Uani 1 1 d .
H7A H 0.5252 0.9260 0.5802 0.113 Uiso 1 1 calc R
H7B H 0.5739 1.0175 0.6449 0.113 Uiso 1 1 calc R
H7C H 0.4602 0.9229 0.6715 0.113 Uiso 1 1 calc R
C8 C 0.6373(3) 0.7661(2) 0.68670(14) 0.0329(6) Uani 1 1 d .
C9 C 0.7187(3) 0.59094(19) 0.73641(17) 0.0475(7) Uani 1 1 d .
H9A H 0.6931 0.5790 0.7941 0.071 Uiso 1 1 calc R
H9B H 0.8087 0.5491 0.7226 0.071 Uiso 1 1 calc R
H9C H 0.6354 0.5670 0.7017 0.071 Uiso 1 1 calc R
C10 C 0.8859(2) 0.74776(16) 0.75492(13) 0.0220(5) Uani 1 1 d .
C11 C 0.8982(3) 0.80821(16) 0.82753(13) 0.0269(5) Uani 1 1 d .
C12 C 1.0443(3) 0.83715(18) 0.84925(15) 0.0364(6) Uani 1 1 d .
H12 H 1.0580 0.8793 0.8975 0.044 Uiso 1 1 calc R
C13 C 1.1691(3) 0.8086(2) 0.80533(16) 0.0401(6) Uani 1 1 d .
H13 H 1.2653 0.8313 0.8232 0.048 Uiso 1 1 calc R
C14 C 1.1545(3) 0.74674(18) 0.73488(15) 0.0342(6) Uani 1 1 d .
H14 H 1.2399 0.7254 0.7042 0.041 Uiso 1 1 calc R
C15 C 1.0133(2) 0.71721(17) 0.71076(13) 0.0268(5) Uani 1 1 d .
H15 H 1.0016 0.6747 0.6626 0.032 Uiso 1 1 calc R
C16 C 0.7719(3) 0.84642(18) 0.88581(14) 0.0382(6) Uani 1 1 d .
C17 C 0.7594(5) 0.9699(2) 0.8772(2) 0.1128(18) Uani 1 1 d .
H17A H 0.6983 0.9990 0.9220 0.169 Uiso 1 1 calc R
H17B H 0.7122 0.9877 0.8247 0.169 Uiso 1 1 calc R
H17C H 0.8595 1.0024 0.8793 0.169 Uiso 1 1 calc R
C18 C 0.8138(4) 0.8202(3) 0.97422(17) 0.0649(9) Uani 1 1 d .
H18A H 0.7365 0.8487 1.0111 0.097 Uiso 1 1 calc R
H18B H 0.9102 0.8542 0.9874 0.097 Uiso 1 1 calc R
H18C H 0.8216 0.7409 0.9810 0.097 Uiso 1 1 calc R
C19 C 0.6210(3) 0.7936(4) 0.8743(2) 0.0902(14) Uani 1 1 d .
H19A H 0.6315 0.7141 0.8778 0.135 Uiso 1 1 calc R
H19B H 0.5807 0.8135 0.8205 0.135 Uiso 1 1 calc R
H19C H 0.5526 0.8189 0.9172 0.135 Uiso 1 1 calc R

loop_
_atom_site_aniso_label
_atom_site_aniso_U_11
_atom_site_aniso_U_22
_atom_site_aniso_U_33
_atom_site_aniso_U_23
_atom_site_aniso_U_13
_atom_site_aniso_U_12
Cl1 0.0338(4) 0.0599(4) 0.0637(4) 0.0222(4) 0.0037(3) -0.0136(3)
O1 0.0215(10) 0.0870(14) 0.0419(10) -0.0027(10) -0.0018(8) -0.0067(9)
N1 0.0290(11) 0.0497(13) 0.0416(12) 0.0063(10) 0.0104(10) 0.0195(10)
N2 0.0235(11) 0.0309(9) 0.0301(10) -0.0004(8) -0.0006(8) -0.0065(9)
C1 0.0306(14) 0.0282(12) 0.0277(12) 0.0037(10) 0.0021(10) 0.0131(10)
C2 0.0616(17) 0.0273(12) 0.0300(13) 0.0001(11) 0.0026(12) 0.0098(12)
C3 0.0584(17) 0.0244(12) 0.0382(14) 0.0061(11) -0.0130(13) -0.0080(12)
C4 0.0303(13) 0.0348(13) 0.0323(14) 0.0114(11) -0.0033(11) -0.0040(10)
C5 0.0313(13) 0.0300(12) 0.0279(12) 0.0008(10) 0.0014(11) 0.0050(10)
C6 0.0240(12) 0.0263(11) 0.0306(12) 0.0001(9) -0.0013(10) -0.0009(9)
C7 0.0482(19) 0.093(2) 0.085(3) 0.031(2) 0.0220(18) 0.0443(18)
C8 0.0219(14) 0.0498(15) 0.0271(12) -0.0009(11) 0.0055(10) 0.0042(11)
C9 0.0481(17) 0.0404(14) 0.0539(16) 0.0063(13) -0.0083(14) -0.0211(13)
C10 0.0220(11) 0.0180(10) 0.0261(11) 0.0036(10) 0.0007(9) -0.0023(9)
C11 0.0318(13) 0.0219(11) 0.0269(12) 0.0059(10) 0.0006(10) -0.0010(9)
C12 0.0418(15) 0.0308(13) 0.0366(14) -0.0018(11) -0.0107(12) -0.0107(11)
C13 0.0267(14) 0.0410(14) 0.0526(17) 0.0132(13) -0.0092(12) -0.0146(11)
C14 0.0211(13) 0.0353(13) 0.0461(15) 0.0141(12) 0.0048(11) 0.0055(10)
C15 0.0280(13) 0.0221(11) 0.0303(12) 0.0038(9) 0.0032(10) 0.0015(9)
C16 0.0477(16) 0.0372(13) 0.0296(13) -0.0006(11) 0.0108(12) 0.0061(12)
C17 0.173(4) 0.0512(19) 0.114(3) 0.028(2) 0.099(3) 0.054(3)
C18 0.076(2) 0.088(2) 0.0307(15) -0.0106(16) 0.0096(16) -0.0059(18)
C19 0.0331(18) 0.194(4) 0.0438(18) -0.031(2) 0.0230(15) -0.004(2)

loop_
_atom_type_symbol
_atom_type_description
_atom_type_scat_dispersion_real
_atom_type_scat_dispersion_imag
_atom_type_scat_source
C C 0.0033 0.0016 'International Tables Vol C Tables 4.2.6.8 and 6.1.1.4'
H H 0.0000 0.0000 'International Tables Vol C Tables 4.2.6.8 and 6.1.1.4'
N N 0.0061 0.0033 'International Tables Vol C Tables 4.2.6.8 and 6.1.1.4'
O O 0.0106 0.0060 'International Tables Vol C Tables 4.2.6.8 and 6.1.1.4'
Cl Cl 0.1484 0.1585 'International Tables Vol C Tables 4.2.6.8 and 6.1.1.4'

loop_
_geom_angle_atom_site_label_1
_geom_angle_atom_site_label_2
_geom_angle_atom_site_label_3
_geom_angle
C8 N1 C1 121.54(18)
C8 N1 C7 115.0(2)
C1 N1 C7 113.8(2)
C8 N2 C10 126.78(18)
C8 N2 C9 117.6(2)
C10 N2 C9 115.41(18)
C6 C1 C2 119.6(2)
C6 C1 N1 120.5(2)
C2 C1 N1 119.7(2)
C3 C2 C1 119.9(2)
C3 C2 H2 120.0
C1 C2 H2 120.0
C4 C3 C2 119.5(2)
C4 C3 H3 120.2
C2 C3 H3 120.2
C5 C4 C3 121.6(2)
C5 C4 Cl1 119.00(19)
C3 C4 Cl1 119.38(18)
C4 C5 C6 118.6(2)
C4 C5 H5 120.7
C6 C5 H5 120.7
C1 C6 C5 120.7(2)
C1 C6 H6 119.7
C5 C6 H6 119.7
N1 C7 H7A 109.5
N1 C7 H7B 109.5
H7A C7 H7B 109.5
N1 C7 H7C 109.5
H7A C7 H7C 109.5
H7B C7 H7C 109.5
O1 C8 N2 122.2(2)
O1 C8 N1 121.3(2)
N2 C8 N1 116.4(2)
N2 C9 H9A 109.5
N2 C9 H9B 109.5
H9A C9 H9B 109.5
N2 C9 H9C 109.5
H9A C9 H9C 109.5
H9B C9 H9C 109.5
C15 C10 C11 120.9(2)
C15 C10 N2 114.94(18)
C11 C10 N2 124.06(19)
C12 C11 C10 114.9(2)
C12 C11 C16 116.6(2)
C10 C11 C16 128.5(2)
C13 C12 C11 124.2(2)
C13 C12 H12 117.9
C11 C12 H12 117.9
C12 C13 C14 119.9(2)
C12 C13 H13 120.0
C14 C13 H13 120.0
C15 C14 C13 118.0(2)
C15 C14 H14 121.0
C13 C14 H14 121.0
C14 C15 C10 122.0(2)
C14 C15 H15 119.0
C10 C15 H15 119.0
C19 C16 C17 110.4(3)
C19 C16 C18 104.3(2)
C17 C16 C18 108.3(3)
C19 C16 C11 116.5(2)
C17 C16 C11 107.3(2)
C18 C16 C11 109.8(2)
C16 C17 H17A 109.5
C16 C17 H17B 109.5
H17A C17 H17B 109.5
C16 C17 H17C 109.5
H17A C17 H17C 109.5
H17B C17 H17C 109.5
C16 C18 H18A 109.5
C16 C18 H18B 109.5
H18A C18 H18B 109.5
C16 C18 H18C 109.5
H18A C18 H18C 109.5
H18B C18 H18C 109.5
C16 C19 H19A 109.5
C16 C19 H19B 109.5
H19A C19 H19B 109.5
C16 C19 H19C 109.5
H19A C19 H19C 109.5
H19B C19 H19C 109.5

loop_
_geom_bond_atom_site_label_1
_geom_bond_atom_site_label_2
_geom_bond_distance
Cl1 C4 1.750(2)
O1 C8 1.229(3)
N1 C8 1.393(3)
N1 C1 1.432(3)
N1 C7 1.468(3)
N2 C8 1.350(3)
N2 C10 1.440(3)
N2 C9 1.461(3)
C1 C6 1.381(3)
C1 C2 1.384(3)
C2 C3 1.376(4)
C2 H2 0.9500
C3 C4 1.375(3)
C3 H3 0.9500
C4 C5 1.370(3)
C5 C6 1.384(3)
C5 H5 0.9500
C6 H6 0.9500
C7 H7A 0.9800
C7 H7B 0.9800
C7 H7C 0.9800
C9 H9A 0.9800
C9 H9B 0.9800
C9 H9C 0.9800
C10 C15 1.399(3)
C10 C11 1.402(3)
C11 C12 1.398(3)
C11 C16 1.549(3)
C12 C13 1.371(3)
C12 H12 0.9500
C13 C14 1.384(4)
C13 H13 0.9500
C14 C15 1.370(3)
C14 H14 0.9500
C15 H15 0.9500
C16 C19 1.508(4)
C16 C17 1.523(4)
C16 C18 1.526(4)
C17 H17A 0.9800
C17 H17B 0.9800
C17 H17C 0.9800
C18 H18A 0.9800
C18 H18B 0.9800
C18 H18C 0.9800
C19 H19A 0.9800
C19 H19B 0.9800
C19 H19C 0.9800

loop_
_geom_torsion_atom_site_label_1
_geom_torsion_atom_site_label_2
_geom_torsion_atom_site_label_3
_geom_torsion_atom_site_label_4
_geom_torsion
C8 N1 C1 C6 46.3(3)
C7 N1 C1 C6 -98.0(3)
C8 N1 C1 C2 -138.2(2)
C7 N1 C1 C2 77.5(3)
C6 C1 C2 C3 -1.9(3)
N1 C1 C2 C3 -177.5(2)
C1 C2 C3 C4 0.3(4)
C2 C3 C4 C5 0.9(4)
C2 C3 C4 Cl1 179.82(18)
C3 C4 C5 C6 -0.5(3)
Cl1 C4 C5 C6 -179.36(16)
C2 C1 C6 C5 2.4(3)
N1 C1 C6 C5 177.91(19)
C4 C5 C6 C1 -1.2(3)
C10 N2 C8 O1 -162.5(2)
C9 N2 C8 O1 12.5(3)
C10 N2 C8 N1 14.0(3)
C9 N2 C8 N1 -171.0(2)
C1 N1 C8 O1 -137.3(2)
C7 N1 C8 O1 6.6(3)
C1 N1 C8 N2 46.2(3)
C7 N1 C8 N2 -169.9(2)
C8 N2 C10 C15 -110.6(2)
C9 N2 C10 C15 74.2(2)
C8 N2 C10 C11 73.0(3)
C9 N2 C10 C11 -102.1(2)
C15 C10 C11 C12 2.0(3)
N2 C10 C11 C12 178.17(19)
C15 C10 C11 C16 -178.01(19)
N2 C10 C11 C16 -1.9(3)
C10 C11 C12 C13 -1.1(3)
C16 C11 C12 C13 178.9(2)
C11 C12 C13 C14 -0.4(4)
C12 C13 C14 C15 0.9(3)
C13 C14 C15 C10 0.1(3)
C11 C10 C15 C14 -1.6(3)
N2 C10 C15 C14 -178.09(19)
C12 C11 C16 C19 -165.8(3)
C10 C11 C16 C19 14.2(4)
C12 C11 C16 C17 70.0(3)
C10 C11 C16 C17 -110.0(3)
C12 C11 C16 C18 -47.6(3)
C10 C11 C16 C18 132.5(2)
